data_4517850
loop_
_publ_author_name
'Wang, Shou-Guo'
'Cramer, Nicolai'

_publ_section_title
;
 Asymmetric CpxRh(III)-Catalyzed Acrylic Acid C--H Functionalization with
 Allenes Provides Chiral \g-Lactones
;
_journal_name_full 'ACS Catalysis'
_journal_page_first 8231
_journal_page_last 8236
_journal_paper_doi 10.1021/acscatal.0c02430
_journal_year 2020
_chemical_absolute_configuration rmad
_chemical_formula_moiety 'C20 H18 O2'
_chemical_formula_sum 'C20 H18 O2'
_chemical_formula_weight 290.34
_space_group_crystal_system orthorhombic
_space_group_IT_number 19
_space_group_name_Hall 'P 2ac 2ab'
_space_group_name_H-M_alt 'P 21 21 21'
_atom_sites_solution_hydrogens geom
_atom_sites_solution_primary dual
_atom_sites_solution_secondary difmap
_audit_creation_date 2019-12-13
_audit_creation_method
;
Olex2 1.3-alpha
(compiled 2019.10.11 svn.r3662 for OlexSys, GUI svn.r5962)
;
_cell_angle_alpha 90
_cell_angle_beta 90
_cell_angle_gamma 90
_cell_formula_units_Z 4
_cell_length_a 6.53867(7)
_cell_length_b 6.85703(6)
_cell_length_c 35.6756(3)
_cell_measurement_reflns_used 16014
_cell_measurement_temperature 140.01(13)
_cell_measurement_theta_max 72.4530
_cell_measurement_theta_min 4.9340
_cell_volume 1599.55(3)
_computing_cell_refinement 'CrysAlisPro 1.171.40.68a (Rigaku OD, 2019)'
_computing_data_collection 'CrysAlisPro 1.171.40.68a (Rigaku OD, 2019)'
_computing_data_reduction 'CrysAlisPro 1.171.40.68a (Rigaku OD, 2019)'
_computing_molecular_graphics 'Olex2 1.3-alpha (Dolomanov et al., 2009)'
_computing_publication_material 'Olex2 1.3-alpha (Dolomanov et al., 2009)'
_computing_structure_refinement 'ShelXL 2018/3 (Sheldrick, 2015)'
_computing_structure_solution 'SHELXT 2018/2 (Sheldrick, 2018)'
_diffrn_ambient_environment N~2~
_diffrn_ambient_temperature 140.01(13)
_diffrn_detector 'CCD plate'
_diffrn_detector_area_resol_mean 5.2817
_diffrn_detector_type AtlasS2
_diffrn_measured_fraction_theta_full 0.999
_diffrn_measured_fraction_theta_max 0.988
_diffrn_measurement_details
;
List of Runs (angles in degrees, time in seconds):

  # Type    Start    End  Width  t~exp~   \w     \q     \k     \f   Frames
--------------------------------------------------------------------------
  1  \w   -104.00 -65.00   1.00    4.00    --  -40.91-147.00 -87.00   39
  2  \w    -80.00  -5.00   1.00    4.00    --  -40.91 124.00 156.00   75
  3  \w    -84.00 -59.00   1.00    4.00    --  -40.91 147.00 -38.00   25
  4  \w     29.00  95.00   1.00    4.00    --   40.91-124.00  77.00   66
  5  \w     50.00  75.00   1.00    4.00    --   40.91-147.00 -87.00   25
  6  \w     83.00 113.00   1.00   16.00    --  105.15-147.00 -87.00   30
  7  \w    107.00 139.00   1.00   16.00    --  105.15 124.00 156.00   32
  8  \w    123.00 150.00   1.00   16.00    --  105.15 147.00 -38.00   27
  9  \w     55.00 112.00   1.00   16.00    --  105.15-124.00  77.00   57
 10  \w      0.00  30.00   1.00    4.00    --   34.00  83.00 166.04   30
 11  \w   -114.00 -16.00   1.00    4.00    --  -40.91 -38.00 -30.00   98
 12  \w   -114.00 -17.00   1.00    4.00    --  -40.91 -38.00-180.00   97
 13  \w      7.00  32.00   1.00    4.00    --   40.91  83.00 -99.01   25
 14  \w      8.00  39.00   1.00    4.00    --   40.91  77.00   5.23   31
 15  \w     14.00  40.00   1.00    4.00    --   46.00  76.00  76.26   26
 16  \w     12.00  39.00   1.00    4.00    --   46.00  81.00 -42.65   27
 17  \w     15.00  42.00   1.00    4.00    --   46.00  80.00 106.25   27
 18  \w     16.00  41.00   1.00    4.00    --   50.00  82.00-147.05   25
 19  \w     29.00  73.00   1.00    4.00    --   58.00  66.00  43.32   44
 20  \w     30.00  57.00   1.00    4.00    --   58.00  74.00 163.26   27
 21  \w     84.00 131.00   1.00    4.00    --   58.00  66.00  43.32   47
 22  \w     38.00  63.00   1.00    4.00    --   66.00  73.00-165.65   25
 23  \w     75.00 101.00   1.00    4.00    --   66.00  73.00 -85.70   26
 24  \w     34.00  68.00   1.00    4.00    --   66.00  73.00 -85.70   34
 25  \w     37.00  64.00   1.00    4.00    --   66.00  72.00-125.94   27
 26  \w     38.00  64.00   1.00    4.00    --   70.00  74.00  89.00   26
 27  \w     38.00  64.00   1.00    4.00    --   70.00  73.00 -39.40   26
 28  \w    101.00 126.00   1.00    4.00    --   70.00  73.00 -39.40   25
 29  \w     44.00  69.00   1.00    4.00    --   70.00  74.00  20.28   25
 30  \w    103.00 145.00   1.00    4.00    --   70.00  74.00  89.00   42
 31  \w    110.00 137.00   1.00   16.00    --   74.00  70.00 -71.57   27
 32  \w     43.00  81.00   1.00   16.00    --   74.00  71.00 119.04   38
 33  \w     43.00  73.00   1.00   16.00    --   74.00  70.00 -71.57   30
 34  \w     48.00  75.00   1.00   16.00    --   78.00  64.00 154.10   27
 35  \w     46.00  73.00   1.00   16.00    --   78.00  74.00-158.61   27
 36  \w     48.00  75.00   1.00   16.00    --   78.00  74.00 -29.96   27
 37  \w     60.00  86.00   1.00   16.00    --   86.00  64.00  29.50   26
 38  \w     56.00  99.00   1.00   16.00    --   86.00  68.00 152.73   43
 39  \w     60.00  95.00   1.00   16.00    --   90.00  66.00 -66.56   35
 40  \w     61.00  97.00   1.00   16.00    --   90.00  63.00  61.48   36
 41  \w    115.00 163.00   1.00   16.00    --   90.00  63.00  61.48   48
 42  \w    105.00 159.00   1.00   16.00    --   94.00  61.00-118.33   54
 43  \w     65.00 100.00   1.00   16.00    --   94.00  61.00-118.33   35
 44  \w     76.00 171.00   1.00   16.00    --  105.15  61.00 -90.00   95
 45  \w    135.00 167.00   1.00   16.00    --  105.15 111.00  90.00   32
 46  \w    118.00 176.00   1.00   16.00    --  105.15  61.00 -60.00   58
 47  \w     76.00 102.00   1.00   16.00    --  105.15  61.00 120.00   26
 48  \w     33.00 133.00   1.00   16.00    --  105.15 -61.00 120.00  100
 49  \w     77.00 104.00   1.00   16.00    --  105.15  61.00 -60.00   27
 50  \w    104.00 130.00   1.00   16.00    --  105.15 111.00  90.00   26
 51  \w     77.00 175.00   1.00   16.00    --  105.15  61.00 150.00   98
 52  \w     76.00 161.00   1.00   16.00    --  105.15  61.00-150.00   85
 53  \w    126.00 159.00   1.00   16.00    --  105.15  61.00 -30.00   33
 54  \w     36.00 109.00   1.00   16.00    --  105.15-111.00 120.00   73
 55  \w     77.00 104.00   1.00   16.00    --  105.15  61.00 -30.00   27
 56  \w     37.00 106.00   1.00   16.00    --  105.15-111.00 -60.00   69
 57  \w     77.00 120.00   1.00   16.00    --  105.15  61.00-180.00   43
 58  \w     76.00 160.00   1.00   16.00    --  105.15  61.00   0.00   84
 59  \w    116.00 176.00   1.00   16.00    --  105.15  61.00  90.00   60
 60  \w    137.00 178.00   1.00   16.00    --  105.15 111.00 120.00   41
 61  \w    146.00 174.00   1.00   16.00    --  105.15  61.00  60.00   28
 62  \w     76.00 111.00   1.00   16.00    --  105.15  61.00  90.00   35
 63  \w     76.00 144.00   1.00   16.00    --  105.15  61.00  60.00   68
 64  \w     79.00 166.00   1.00   16.00    --  106.00  70.00  18.03   87
;
_diffrn_measurement_device 'four-circle diffractometer'
_diffrn_measurement_device_type 'SuperNova, Dual, Cu at home/near, AtlasS2'
_diffrn_measurement_method '\w scans'
_diffrn_orient_matrix_type 'CrysAlisPro convention (1999,Acta A55,543-557)'
_diffrn_orient_matrix_UB_11 0.0484376000
_diffrn_orient_matrix_UB_12 -0.1943469000
_diffrn_orient_matrix_UB_13 -0.0197649000
_diffrn_orient_matrix_UB_21 0.0038302000
_diffrn_orient_matrix_UB_22 -0.1043613000
_diffrn_orient_matrix_UB_23 0.0382380000
_diffrn_orient_matrix_UB_31 -0.2305110000
_diffrn_orient_matrix_UB_32 -0.0426272000
_diffrn_orient_matrix_UB_33 -0.0035094000
_diffrn_radiation_monochromator mirror
_diffrn_radiation_probe x-ray
_diffrn_radiation_type 'Cu K\a'
_diffrn_radiation_wavelength 1.54184
_diffrn_reflns_av_R_equivalents 0.0303
_diffrn_reflns_av_unetI/netI 0.0132
_diffrn_reflns_Laue_measured_fraction_full 0.999
_diffrn_reflns_Laue_measured_fraction_max 0.988
_diffrn_reflns_limit_h_max 7
_diffrn_reflns_limit_h_min -7
_diffrn_reflns_limit_k_max 8
_diffrn_reflns_limit_k_min -8
_diffrn_reflns_limit_l_max 43
_diffrn_reflns_limit_l_min -44
_diffrn_reflns_number 27684
_diffrn_reflns_point_group_measured_fraction_full 1.000
_diffrn_reflns_point_group_measured_fraction_max 0.987
_diffrn_reflns_theta_full 67.684
_diffrn_reflns_theta_max 72.849
_diffrn_reflns_theta_min 4.959
_diffrn_source 'micro-focus sealed X-ray tube'
_diffrn_source_type 'SuperNova (Cu) X-ray Source'
_exptl_absorpt_coefficient_mu 0.605
_exptl_absorpt_correction_T_max 1.000
_exptl_absorpt_correction_T_min 0.756
_exptl_absorpt_correction_type gaussian
_exptl_absorpt_process_details
;
CrysAlisPro 1.171.40.68a (Rigaku Oxford Diffraction, 2019)
 Numerical absorption correction based on Gaussian integration over
 a multifaceted crystal model.
 Empirical absorption correction using spherical harmonics
 as implemented in SCALE3 ABSPACK scaling algorithm
;
_exptl_crystal_colour colourless
_exptl_crystal_colour_primary colourless
_exptl_crystal_density_diffrn 1.206
_exptl_crystal_description needle
_exptl_crystal_F_000 616
_exptl_crystal_size_max 0.714
_exptl_crystal_size_mid 0.097
_exptl_crystal_size_min 0.038
_refine_diff_density_max 0.147
_refine_diff_density_min -0.148
_refine_diff_density_rms 0.028
_refine_ls_abs_structure_details
;
 Flack x determined using 1240 quotients [(I+)-(I-)]/[(I+)+(I-)]
 (Parsons, Flack and Wagner, Acta Cryst. B69 (2013) 249-259).
;
_refine_ls_abs_structure_Flack 0.04(6)
_refine_ls_extinction_method none
_refine_ls_goodness_of_fit_ref 1.055
_refine_ls_hydrogen_treatment constr
_refine_ls_matrix_type full
_refine_ls_number_parameters 202
_refine_ls_number_reflns 3154
_refine_ls_number_restraints 0
_refine_ls_restrained_S_all 1.055
_refine_ls_R_factor_all 0.0264
_refine_ls_R_factor_gt 0.0256
_refine_ls_shift/su_max 0.001
_refine_ls_shift/su_mean 0.000
_refine_ls_structure_factor_coef Fsqd
_refine_ls_weighting_details 'w=1/[\s^2^(Fo^2^)+(0.0348P)^2^+0.2163P] where P=(Fo^2^+2Fc^2^)/3'
_refine_ls_weighting_scheme calc
_refine_ls_wR_factor_gt 0.0655
_refine_ls_wR_factor_ref 0.0663
_reflns_Friedel_coverage 0.681
_reflns_Friedel_fraction_full 1.000
_reflns_Friedel_fraction_max 0.986
_reflns_number_gt 3079
_reflns_number_total 3154
_reflns_threshold_expression 'I > 2\s(I)'
_cod_data_source_file cs0c02430_si_002.cif
_cod_data_source_block wsg3-4
_cod_depositor_comments
;
The following automatic conversions were performed:

data item '_exptl_absorpt_correction_type' value 'Gaussian' was
changed to 'gaussian' in accordance with the
/home/data/users/saulius/crontab/automatic-downloads/rss-feeds/ACS/lib/dictionaries/cif_core.dic
dictionary named 'cif_core.dic' version 2.4.2 last updated on
2011-04-26.

Automatic conversion script
Id: cif_fix_values 7556 2019-12-06 15:28:31Z antanas 

 Adding full bibliography for 4517850.cif.
;
_cod_database_code 4517850
_shelx_shelxl_version_number 2018/3
_audit_contact_author 'Farzaneh Fadaei Tirani'
_chemical_oxdiff_formula 'C20 H18 O2'
_shelx_space_group_comment
;
The symmetry employed for this shelxl refinement is uniquely defined
by the following loop, which should always be used as a source of
symmetry information in preference to the above space-group names.
They are only intended as comments.
;
_shelx_estimated_absorpt_t_max 0.977
_shelx_estimated_absorpt_t_min 0.672
_reflns_odcompleteness_completeness 99.88
_reflns_odcompleteness_iscentric 1
_reflns_odcompleteness_theta 66.97
_olex2_refinement_description
;
1. Fixed Uiso
 At 1.2 times of:
  All C(H) groups, All C(H,H,H,H,H,H) groups
 At 1.5 times of:
  All C(H,H,H) groups
2. Others
 Sof(H13A)=Sof(H13B)=Sof(H13C)=1-FVAR(1)
 Sof(H13D)=Sof(H13E)=Sof(H13F)=FVAR(1)
3.a Aromatic/amide H refined with riding coordinates:
 C4(H4), C5(H5), C6(H6), C8(H8), C9(H9), C11(H11), C12(H12), C16(H16),
 C17(H17), C18(H18), C19(H19), C20(H20)
3.b Disordered Me refined as rotating group:
 C13(H13A,H13B,H13C,H13D,H13E,H13F)
3.c Idealised Me refined as rotating group:
 C14(H14A,H14B,H14C)
;
_olex2_date_sample_data_collection 2019-12-12
_olex2_submission_special_instructions 'No special instructions were received'
_oxdiff_exptl_absorpt_empirical_details
;
Empirical correction (ABSPACK) includes:
- Absorption correction using spherical harmonics
- Frame scaling
- B-factor correction
;
_oxdiff_exptl_absorpt_empirical_full_max 1.352
_oxdiff_exptl_absorpt_empirical_full_min 0.783

loop_
_space_group_symop_operation_xyz
'x, y, z'
'-x+1/2, -y, z+1/2'
'-x, y+1/2, -z+1/2'
'x+1/2, -y+1/2, -z'

loop_
_atom_site_label
_atom_site_type_symbol
_atom_site_fract_x
_atom_site_fract_y
_atom_site_fract_z
_atom_site_U_iso_or_equiv
_atom_site_adp_type
_atom_site_occupancy
_atom_site_site_symmetry_order
_atom_site_calc_flag
_atom_site_refinement_flags_posn
_atom_site_refinement_flags_adp
_atom_site_refinement_flags_occupancy
_atom_site_disorder_assembly
_atom_site_disorder_group
O1 O 0.68917(14) 0.35961(16) 0.62058(3) 0.0282(2) Uani 1 1 d . . . . .
O2 O 0.96863(15) 0.50880(18) 0.59885(3) 0.0360(3) Uani 1 1 d . . . . .
C1 C 0.4685(2) 0.3743(2) 0.61551(4) 0.0256(3) Uani 1 1 d . . . . .
C2 C 0.7846(2) 0.4973(2) 0.59989(4) 0.0263(3) Uani 1 1 d . . . . .
C3 C 0.6286(2) 0.6167(2) 0.58020(4) 0.0242(3) Uani 1 1 d . . . . .
C4 C 0.4471(2) 0.5441(2) 0.58929(4) 0.0252(3) Uani 1 1 d . . . . .
H4 H 0.320307 0.593197 0.580352 0.030 Uiso 1 1 calc R U . . .
C5 C 0.3644(2) 0.4119(2) 0.65243(4) 0.0263(3) Uani 1 1 d . . . . .
H5 H 0.223747 0.446467 0.651573 0.032 Uiso 1 1 calc R U . . .
C6 C 0.4503(2) 0.4013(2) 0.68604(4) 0.0266(3) Uani 1 1 d . . . . .
H6 H 0.592689 0.374318 0.687135 0.032 Uiso 1 1 calc R U . . .
C7 C 0.3413(2) 0.4282(2) 0.72178(4) 0.0262(3) Uani 1 1 d . . . . .
C8 C 0.1428(2) 0.5034(2) 0.72388(4) 0.0293(3) Uani 1 1 d . . . . .
H8 H 0.074486 0.541439 0.701537 0.035 Uiso 1 1 calc R U . . .
C9 C 0.0443(3) 0.5231(2) 0.75800(4) 0.0339(3) Uani 1 1 d . . . . .
H9 H -0.090197 0.575341 0.758716 0.041 Uiso 1 1 calc R U . . .
C10 C 0.1390(3) 0.4676(2) 0.79132(4) 0.0358(4) Uani 1 1 d . . . . .
C11 C 0.3368(3) 0.3942(2) 0.78935(4) 0.0369(4) Uani 1 1 d . . . . .
H11 H 0.404668 0.356367 0.811747 0.044 Uiso 1 1 calc R U . . .
C12 C 0.4369(2) 0.3750(2) 0.75523(4) 0.0313(3) Uani 1 1 d . . . . .
H12 H 0.572346 0.325009 0.754640 0.038 Uiso 1 1 calc R U . . .
C13 C 0.0282(4) 0.4867(3) 0.82836(5) 0.0511(5) Uani 1 1 d . . . . .
H13A H -0.018150 0.621543 0.831626 0.061 Uiso 0.42(2) 1 calc R U P . .
H13B H 0.121104 0.451817 0.848848 0.061 Uiso 0.42(2) 1 calc R U P . .
H13C H -0.090203 0.399052 0.828613 0.061 Uiso 0.42(2) 1 calc R U P . .
H13D H 0.026651 0.360065 0.841098 0.061 Uiso 0.58(2) 1 calc R U P . .
H13E H -0.112604 0.529791 0.823876 0.061 Uiso 0.58(2) 1 calc R U P . .
H13F H 0.098703 0.582556 0.844112 0.061 Uiso 0.58(2) 1 calc R U P . .
C14 C 0.3935(2) 0.1831(2) 0.59847(4) 0.0329(3) Uani 1 1 d . . . . .
H14A H 0.458216 0.163663 0.573979 0.049 Uiso 1 1 calc R U . . .
H14B H 0.244646 0.188212 0.595374 0.049 Uiso 1 1 calc R U . . .
H14C H 0.429391 0.074678 0.615111 0.049 Uiso 1 1 calc R U . . .
C15 C 0.6786(2) 0.7821(2) 0.55540(4) 0.0237(3) Uani 1 1 d . . . . .
C16 C 0.8442(2) 0.9045(2) 0.56270(4) 0.0278(3) Uani 1 1 d . . . . .
H16 H 0.931943 0.877700 0.583290 0.033 Uiso 1 1 calc R U . . .
C17 C 0.8816(2) 1.0651(2) 0.54009(4) 0.0303(3) Uani 1 1 d . . . . .
H17 H 0.993081 1.149175 0.545619 0.036 Uiso 1 1 calc R U . . .
C18 C 0.7574(2) 1.1037(2) 0.50946(4) 0.0292(3) Uani 1 1 d . . . . .
H18 H 0.783615 1.213691 0.494011 0.035 Uiso 1 1 calc R U . . .
C19 C 0.5947(2) 0.9807(2) 0.50152(4) 0.0278(3) Uani 1 1 d . . . . .
H19 H 0.510442 1.005450 0.480353 0.033 Uiso 1 1 calc R U . . .
C20 C 0.5546(2) 0.8220(2) 0.52437(4) 0.0254(3) Uani 1 1 d . . . . .
H20 H 0.441791 0.739371 0.518927 0.030 Uiso 1 1 calc R U . . .

loop_
_atom_site_aniso_label
_atom_site_aniso_U_11
_atom_site_aniso_U_22
_atom_site_aniso_U_33
_atom_site_aniso_U_23
_atom_site_aniso_U_13
_atom_site_aniso_U_12
O1 0.0190(5) 0.0344(5) 0.0311(5) 0.0085(4) 0.0015(4) 0.0028(4)
O2 0.0177(5) 0.0492(6) 0.0411(6) 0.0121(5) 0.0002(4) 0.0015(5)
C1 0.0178(6) 0.0309(7) 0.0283(7) 0.0044(6) 0.0011(5) 0.0008(6)
C2 0.0214(7) 0.0323(7) 0.0253(6) 0.0018(6) 0.0018(5) 0.0019(6)
C3 0.0204(6) 0.0286(7) 0.0236(6) -0.0003(5) 0.0000(5) 0.0018(6)
C4 0.0198(6) 0.0304(7) 0.0255(6) 0.0017(5) -0.0007(5) 0.0022(5)
C5 0.0203(7) 0.0289(7) 0.0298(7) 0.0030(6) 0.0025(5) -0.0009(6)
C6 0.0229(7) 0.0258(7) 0.0311(7) 0.0028(6) 0.0002(6) 0.0010(6)
C7 0.0279(7) 0.0221(6) 0.0287(7) 0.0007(5) -0.0001(6) -0.0015(5)
C8 0.0304(7) 0.0272(7) 0.0302(7) 0.0008(6) -0.0007(6) 0.0019(6)
C9 0.0352(8) 0.0269(7) 0.0395(8) -0.0036(6) 0.0050(7) 0.0008(7)
C10 0.0493(10) 0.0269(7) 0.0313(7) -0.0033(6) 0.0069(7) -0.0043(7)
C11 0.0509(10) 0.0325(7) 0.0273(7) 0.0005(6) -0.0046(7) -0.0006(8)
C12 0.0325(8) 0.0280(7) 0.0333(7) 0.0015(6) -0.0038(6) 0.0005(6)
C13 0.0707(13) 0.0467(10) 0.0360(9) -0.0080(8) 0.0145(9) -0.0023(10)
C14 0.0327(8) 0.0338(8) 0.0321(7) 0.0010(6) 0.0033(6) -0.0026(6)
C15 0.0204(7) 0.0264(6) 0.0242(6) -0.0003(5) 0.0028(5) 0.0015(5)
C16 0.0232(7) 0.0351(7) 0.0250(6) 0.0004(6) -0.0022(5) -0.0022(6)
C17 0.0267(7) 0.0314(7) 0.0328(7) 0.0001(6) -0.0009(6) -0.0069(6)
C18 0.0307(8) 0.0267(7) 0.0302(7) 0.0041(6) 0.0010(6) -0.0008(6)
C19 0.0278(7) 0.0288(7) 0.0267(6) 0.0007(6) -0.0024(5) 0.0032(6)
C20 0.0217(7) 0.0269(7) 0.0276(6) -0.0020(5) -0.0012(5) -0.0002(6)

loop_
_atom_type_symbol
_atom_type_description
_atom_type_scat_dispersion_real
_atom_type_scat_dispersion_imag
_atom_type_scat_source
C C 0.0181 0.0091 'International Tables Vol C Tables 4.2.6.8 and 6.1.1.4'
H H 0.0000 0.0000 'International Tables Vol C Tables 4.2.6.8 and 6.1.1.4'
O O 0.0492 0.0322 'International Tables Vol C Tables 4.2.6.8 and 6.1.1.4'

loop_
_exptl_crystal_face_index_h
_exptl_crystal_face_index_k
_exptl_crystal_face_index_l
_exptl_crystal_face_perp_dist
0 0 -1 0.0191
0 0 1 0.0191
-1 0 0 0.3369
2 1 2 0.3346
1 0 0 0.3773
0 1 1 0.0604
0 -1 -1 0.0272

loop_
_geom_angle_atom_site_label_1
_geom_angle_atom_site_label_2
_geom_angle_atom_site_label_3
_geom_angle
_geom_angle_site_symmetry_1
_geom_angle_site_symmetry_3
_geom_angle_publ_flag
C2 O1 C1 109.96(10) . . ?
O1 C1 C4 102.87(11) . . ?
O1 C1 C5 110.56(11) . . ?
O1 C1 C14 107.96(12) . . ?
C4 C1 C5 111.76(12) . . ?
C4 C1 C14 112.85(12) . . ?
C5 C1 C14 110.52(12) . . ?
O1 C2 C3 109.06(11) . . ?
O2 C2 O1 121.55(13) . . ?
O2 C2 C3 129.38(14) . . ?
C4 C3 C2 106.97(12) . . ?
C4 C3 C15 129.27(13) . . ?
C15 C3 C2 123.76(12) . . ?
C1 C4 H4 124.4 . . ?
C3 C4 C1 111.12(12) . . ?
C3 C4 H4 124.4 . . ?
C1 C5 H5 116.9 . . ?
C6 C5 C1 126.17(13) . . ?
C6 C5 H5 116.9 . . ?
C5 C6 H6 117.6 . . ?
C5 C6 C7 124.83(13) . . ?
C7 C6 H6 117.6 . . ?
C8 C7 C6 122.79(13) . . ?
C12 C7 C6 119.41(13) . . ?
C12 C7 C8 117.79(13) . . ?
C7 C8 H8 119.5 . . ?
C9 C8 C7 120.98(14) . . ?
C9 C8 H8 119.5 . . ?
C8 C9 H9 119.4 . . ?
C8 C9 C10 121.14(15) . . ?
C10 C9 H9 119.4 . . ?
C9 C10 C13 120.59(16) . . ?
C11 C10 C9 118.00(14) . . ?
C11 C10 C13 121.41(16) . . ?
C10 C11 H11 119.4 . . ?
C12 C11 C10 121.15(14) . . ?
C12 C11 H11 119.4 . . ?
C7 C12 H12 119.5 . . ?
C11 C12 C7 120.93(14) . . ?
C11 C12 H12 119.5 . . ?
C10 C13 H13A 109.5 . . ?
C10 C13 H13B 109.5 . . ?
C10 C13 H13C 109.5 . . ?
C10 C13 H13D 109.5 . . ?
C10 C13 H13E 109.5 . . ?
C10 C13 H13F 109.5 . . ?
H13A C13 H13B 109.5 . . ?
H13A C13 H13C 109.5 . . ?
H13A C13 H13D 141.1 . . ?
H13A C13 H13E 56.3 . . ?
H13A C13 H13F 56.3 . . ?
H13B C13 H13C 109.5 . . ?
H13B C13 H13D 56.3 . . ?
H13B C13 H13E 141.1 . . ?
H13B C13 H13F 56.3 . . ?
H13C C13 H13D 56.3 . . ?
H13C C13 H13E 56.3 . . ?
H13C C13 H13F 141.1 . . ?
H13D C13 H13E 109.5 . . ?
H13D C13 H13F 109.5 . . ?
H13E C13 H13F 109.5 . . ?
C1 C14 H14A 109.5 . . ?
C1 C14 H14B 109.5 . . ?
C1 C14 H14C 109.5 . . ?
H14A C14 H14B 109.5 . . ?
H14A C14 H14C 109.5 . . ?
H14B C14 H14C 109.5 . . ?
C16 C15 C3 121.52(12) . . ?
C16 C15 C20 118.69(13) . . ?
C20 C15 C3 119.77(12) . . ?
C15 C16 H16 119.8 . . ?
C17 C16 C15 120.42(13) . . ?
C17 C16 H16 119.8 . . ?
C16 C17 H17 119.8 . . ?
C16 C17 C18 120.42(14) . . ?
C18 C17 H17 119.8 . . ?
C17 C18 H18 120.2 . . ?
C19 C18 C17 119.62(13) . . ?
C19 C18 H18 120.2 . . ?
C18 C19 H19 119.9 . . ?
C20 C19 C18 120.19(13) . . ?
C20 C19 H19 119.9 . . ?
C15 C20 H20 119.7 . . ?
C19 C20 C15 120.64(13) . . ?
C19 C20 H20 119.7 . . ?

loop_
_geom_bond_atom_site_label_1
_geom_bond_atom_site_label_2
_geom_bond_distance
_geom_bond_site_symmetry_2
_geom_bond_publ_flag
O1 C1 1.4579(17) . ?
O1 C2 1.3510(18) . ?
O2 C2 1.2064(18) . ?
C1 C4 1.5003(19) . ?
C1 C5 1.5047(19) . ?
C1 C14 1.526(2) . ?
C2 C3 1.4846(19) . ?
C3 C4 1.327(2) . ?
C3 C15 1.4751(19) . ?
C4 H4 0.9500 . ?
C5 H5 0.9500 . ?
C5 C6 1.3264(19) . ?
C6 H6 0.9500 . ?
C6 C7 1.4723(19) . ?
C7 C8 1.399(2) . ?
C7 C12 1.395(2) . ?
C8 H8 0.9500 . ?
C8 C9 1.384(2) . ?
C9 H9 0.9500 . ?
C9 C10 1.393(2) . ?
C10 C11 1.390(3) . ?
C10 C13 1.513(2) . ?
C11 H11 0.9500 . ?
C11 C12 1.389(2) . ?
C12 H12 0.9500 . ?
C13 H13A 0.9800 . ?
C13 H13B 0.9800 . ?
C13 H13C 0.9800 . ?
C13 H13D 0.9800 . ?
C13 H13E 0.9800 . ?
C13 H13F 0.9800 . ?
C14 H14A 0.9800 . ?
C14 H14B 0.9800 . ?
C14 H14C 0.9800 . ?
C15 C16 1.395(2) . ?
C15 C20 1.3991(19) . ?
C16 H16 0.9500 . ?
C16 C17 1.386(2) . ?
C17 H17 0.9500 . ?
C17 C18 1.387(2) . ?
C18 H18 0.9500 . ?
C18 C19 1.387(2) . ?
C19 H19 0.9500 . ?
C19 C20 1.385(2) . ?
C20 H20 0.9500 . ?

loop_
_geom_torsion_atom_site_label_1
_geom_torsion_atom_site_label_2
_geom_torsion_atom_site_label_3
_geom_torsion_atom_site_label_4
_geom_torsion
_geom_torsion_site_symmetry_1
_geom_torsion_site_symmetry_2
_geom_torsion_site_symmetry_3
_geom_torsion_site_symmetry_4
_geom_torsion_publ_flag
O1 C1 C4 C3 0.40(16) . . . . ?
O1 C1 C5 C6 -10.8(2) . . . . ?
O1 C2 C3 C4 -1.07(16) . . . . ?
O1 C2 C3 C15 179.32(12) . . . . ?
O2 C2 C3 C4 177.88(16) . . . . ?
O2 C2 C3 C15 -1.7(2) . . . . ?
C1 O1 C2 O2 -177.70(14) . . . . ?
C1 O1 C2 C3 1.35(16) . . . . ?
C1 C5 C6 C7 -176.39(13) . . . . ?
C2 O1 C1 C4 -1.09(15) . . . . ?
C2 O1 C1 C5 -120.55(12) . . . . ?
C2 O1 C1 C14 118.44(13) . . . . ?
C2 C3 C4 C1 0.36(16) . . . . ?
C2 C3 C15 C16 -35.0(2) . . . . ?
C2 C3 C15 C20 146.88(14) . . . . ?
C3 C15 C16 C17 -176.57(13) . . . . ?
C3 C15 C20 C19 177.68(13) . . . . ?
C4 C1 C5 C6 -124.71(16) . . . . ?
C4 C3 C15 C16 145.46(16) . . . . ?
C4 C3 C15 C20 -32.6(2) . . . . ?
C5 C1 C4 C3 119.03(14) . . . . ?
C5 C6 C7 C8 -12.2(2) . . . . ?
C5 C6 C7 C12 166.97(14) . . . . ?
C6 C7 C8 C9 178.80(14) . . . . ?
C6 C7 C12 C11 -178.47(14) . . . . ?
C7 C8 C9 C10 -0.4(2) . . . . ?
C8 C7 C12 C11 0.7(2) . . . . ?
C8 C9 C10 C11 0.8(2) . . . . ?
C8 C9 C10 C13 -178.92(16) . . . . ?
C9 C10 C11 C12 -0.5(2) . . . . ?
C10 C11 C12 C7 -0.3(2) . . . . ?
C12 C7 C8 C9 -0.4(2) . . . . ?
C13 C10 C11 C12 179.29(16) . . . . ?
C14 C1 C4 C3 -115.67(14) . . . . ?
C14 C1 C5 C6 108.71(17) . . . . ?
C15 C3 C4 C1 179.93(13) . . . . ?
C15 C16 C17 C18 -1.4(2) . . . . ?
C16 C15 C20 C19 -0.5(2) . . . . ?
C16 C17 C18 C19 0.1(2) . . . . ?
C17 C18 C19 C20 1.0(2) . . . . ?
C18 C19 C20 C15 -0.8(2) . . . . ?
C20 C15 C16 C17 1.5(2) . . . . ?

loop_
_exptl_oxdiff_crystal_face_indexfrac_h
_exptl_oxdiff_crystal_face_indexfrac_k
_exptl_oxdiff_crystal_face_indexfrac_l
_exptl_oxdiff_crystal_face_x
_exptl_oxdiff_crystal_face_y
_exptl_oxdiff_crystal_face_z
-0.0002 -0.0001 -0.9999 0.0198 -0.0382 0.0035
0.0002 0.0001 0.9999 -0.0198 0.0382 -0.0035
-0.9998 -0.0001 0.0006 -0.0484 -0.0038 0.2305
2.0002 1.0006 1.9980 -0.1371 -0.0204 -0.5107
0.9998 0.0001 -0.0006 0.0484 0.0038 -0.2305
0.0004 1.0003 0.9994 -0.2141 -0.0662 -0.0462
-0.0004 -1.0003 -0.9994 0.2141 0.0662 0.0462
